data_7012275
loop_
_publ_author_name
'Zhang, Li-Juan'
'Xu, Ji-Qing'
'Shi, Zhan'
'Xu, Wei'
'Wang, Tie-Gang'

_publ_section_title
;
 Hydrothermal synthesis and characterization of the first oxalate--bta
 mixed-ligand three-dimensional frameworks:
 {[M2(&#x00B5;8-bta)(&#x00B5;2-C2O4)]&#x00B7;(H3O)2(H2O)2}n (M = CoII,
 FeII; bta = benzene-1,2,4,5-tetracarboxylate)
;
_journal_issue 6
_journal_name_full 'Dalton Transactions'
_journal_page_first 1148
_journal_paper_doi 10.1039/b209491f
_journal_year 2003
_chemical_formula_sum 'C6 H6 Fe O8'
_chemical_formula_weight 261.96
_space_group_IT_number 12
_symmetry_cell_setting monoclinic
_symmetry_space_group_name_Hall '-C 2y'
_symmetry_space_group_name_H-M 'C 1 2/m 1'
_atom_sites_solution_hydrogens geom
_atom_sites_solution_primary direct
_atom_sites_solution_secondary difmap
_audit_creation_method SHELXL-97
_cell_angle_alpha 90.00
_cell_angle_beta 122.37(3)
_cell_angle_gamma 90.00
_cell_formula_units_Z 4
_cell_length_a 9.3825(19)
_cell_length_b 13.791(3)
_cell_length_c 6.7346(13)
_cell_measurement_temperature 293(2)
_cell_volume 736.0(4)
_computing_molecular_graphics XP
_computing_publication_material SHELXL97
_computing_structure_refinement 'SHELXL-97 (Sheldrick, 1997)'
_computing_structure_solution 'SHELXS-97 (Sheldrick, 1990)'
_diffrn_ambient_temperature 293(2)
_diffrn_measured_fraction_theta_full 0.825
_diffrn_measured_fraction_theta_max 0.825
_diffrn_measurement_device_type 'CCD area detector'
_diffrn_measurement_method 'phi and omega scans'
_diffrn_radiation_monochromator graphite
_diffrn_radiation_source 'fine-focus sealed tube'
_diffrn_radiation_type MoK\a
_diffrn_radiation_wavelength 0.71073
_diffrn_reflns_av_R_equivalents 0.0390
_diffrn_reflns_av_sigmaI/netI 0.0358
_diffrn_reflns_limit_h_max 12
_diffrn_reflns_limit_h_min -6
_diffrn_reflns_limit_k_max 17
_diffrn_reflns_limit_k_min -16
_diffrn_reflns_limit_l_max 8
_diffrn_reflns_limit_l_min -8
_diffrn_reflns_number 1960
_diffrn_reflns_theta_full 27.95
_diffrn_reflns_theta_max 27.95
_diffrn_reflns_theta_min 3.58
_diffrn_standards_decay_% 0
_exptl_absorpt_coefficient_mu 2.078
_exptl_absorpt_correction_type none
_exptl_crystal_colour brown
_exptl_crystal_density_diffrn 2.364
_exptl_crystal_density_method 'not measured'
_exptl_crystal_description columnar
_exptl_crystal_F_000 528
_exptl_crystal_size_max 0.212
_exptl_crystal_size_mid 0.120
_exptl_crystal_size_min 0.114
_refine_diff_density_max 0.852
_refine_diff_density_min -0.349
_refine_diff_density_rms 0.090
_refine_ls_extinction_method none
_refine_ls_goodness_of_fit_ref 1.066
_refine_ls_hydrogen_treatment mixed
_refine_ls_matrix_type full
_refine_ls_number_parameters 82
_refine_ls_number_reflns 759
_refine_ls_number_restraints 6
_refine_ls_restrained_S_all 1.231
_refine_ls_R_factor_all 0.0324
_refine_ls_R_factor_gt 0.0307
_refine_ls_shift/su_max 0.001
_refine_ls_shift/su_mean 0.000
_refine_ls_structure_factor_coef Fsqd
_refine_ls_weighting_details 'calc w=1/[\s^2^(Fo^2^)+(0.0478P)^2^+0.1002P] where P=(Fo^2^+2Fc^2^)/3'
_refine_ls_weighting_scheme calc
_refine_ls_wR_factor_gt 0.0725
_refine_ls_wR_factor_ref 0.0735
_reflns_number_gt 719
_reflns_number_total 759
_reflns_threshold_expression >2sigma(I)
_cod_data_source_file b209491f.txt
_cod_data_source_block complex_2
_cod_original_cell_volume 736.0(3)
_cod_original_sg_symbol_H-M C2/m
_cod_database_code 7012275

loop_
_symmetry_equiv_pos_as_xyz
'x, y, z'
'-x, y, -z'
'x+1/2, y+1/2, z'
'-x+1/2, y+1/2, -z'
'-x, -y, -z'
'x, -y, z'
'-x+1/2, -y+1/2, -z'
'x+1/2, -y+1/2, z'

loop_
_atom_site_label
_atom_site_type_symbol
_atom_site_fract_x
_atom_site_fract_y
_atom_site_fract_z
_atom_site_U_iso_or_equiv
_atom_site_adp_type
_atom_site_occupancy
_atom_site_symmetry_multiplicity
_atom_site_calc_flag
_atom_site_refinement_flags
_atom_site_disorder_assembly
_atom_site_disorder_group
Fe1 Fe 0.0000 1.20736(3) 1.0000 0.0152(2) Uani 1 2 d S . .
C1 C 0.1657(4) 1.0000 0.6888(6) 0.0160(7) Uani 1 2 d S . .
H1 H 0.2772 1.0000 0.8149 0.080 Uiso 1 2 calc S . .
C2 C 0.0839(3) 1.08743(17) 0.5963(4) 0.0142(5) Uani 1 1 d . . .
C3 C 0.1718(3) 1.17930(18) 0.7200(4) 0.0158(5) Uani 1 1 d . . .
C4 C 0.0951(4) 1.0000 1.0953(6) 0.0170(7) Uani 1 2 d S . .
O1 O 0.1779(2) 1.31005(14) 1.2260(4) 0.0225(4) Uani 1 1 d . . .
O2 O 0.0924(2) 1.23740(14) 0.7686(3) 0.0198(4) Uani 1 1 d . . .
O3 O 0.1640(2) 1.08163(13) 1.1638(4) 0.0229(4) Uani 1 1 d . . .
OW1 O -0.0067(5) 1.3904(3) 0.6278(7) 0.0319(8) Uani 0.61 1 d PU . .
OW1' O -0.0047(6) 1.4462(4) 1.2883(9) 0.0242(11) Uani 0.39 1 d P . .

loop_
_atom_site_aniso_label
_atom_site_aniso_U_11
_atom_site_aniso_U_22
_atom_site_aniso_U_33
_atom_site_aniso_U_23
_atom_site_aniso_U_13
_atom_site_aniso_U_12
Fe1 0.0124(3) 0.0117(3) 0.0181(3) 0.000 0.0059(2) 0.000
C1 0.0119(15) 0.0172(16) 0.0153(14) 0.000 0.0048(12) 0.000
C2 0.0122(11) 0.0147(11) 0.0146(10) -0.0009(8) 0.0064(10) -0.0011(8)
C3 0.0147(11) 0.0136(11) 0.0149(10) 0.0021(8) 0.0053(9) 0.0003(8)
C4 0.0185(18) 0.0143(16) 0.0200(16) 0.000 0.0115(15) 0.000
O1 0.0153(9) 0.0219(9) 0.0292(10) -0.0087(7) 0.0111(8) -0.0062(7)
O2 0.0183(9) 0.0163(8) 0.0226(8) -0.0028(7) 0.0095(7) 0.0004(7)
O3 0.0187(10) 0.0147(9) 0.0289(10) -0.0006(7) 0.0086(8) -0.0029(6)
OW1 0.059(2) 0.0110(15) 0.0470(18) 0.0136(14) 0.0424(16) 0.0119(13)
OW1' 0.013(2) 0.027(3) 0.033(3) -0.009(2) 0.013(2) 0.0050(19)

loop_
_atom_type_symbol
_atom_type_description
_atom_type_scat_dispersion_real
_atom_type_scat_dispersion_imag
_atom_type_scat_source
C C 0.0033 0.0016 'International Tables Vol C Tables 4.2.6.8 and 6.1.1.4'
O O 0.0106 0.0060 'International Tables Vol C Tables 4.2.6.8 and 6.1.1.4'
Fe Fe 0.3463 0.8444 'International Tables Vol C Tables 4.2.6.8 and 6.1.1.4'
H H 0.0000 0.0000 'International Tables Vol C Tables 4.2.6.8 and 6.1.1.4'

loop_
_geom_angle_atom_site_label_1
_geom_angle_atom_site_label_2
_geom_angle_atom_site_label_3
_geom_angle
_geom_angle_site_symmetry_1
_geom_angle_site_symmetry_3
_geom_angle_publ_flag
O1 Fe1 O1 94.92(12) . 2_557 ?
O1 Fe1 O3 167.22(8) . 2_557 ?
O1 Fe1 O3 95.62(8) 2_557 2_557 ?
O1 Fe1 O3 95.62(8) . . ?
O1 Fe1 O3 167.22(8) 2_557 . ?
O3 Fe1 O3 74.94(10) 2_557 . ?
O1 Fe1 O2 79.64(7) . 2_557 ?
O1 Fe1 O2 85.66(7) 2_557 2_557 ?
O3 Fe1 O2 93.98(8) 2_557 2_557 ?
O3 Fe1 O2 103.34(7) . 2_557 ?
O1 Fe1 O2 85.65(7) . . ?
O1 Fe1 O2 79.64(7) 2_557 . ?
O3 Fe1 O2 103.34(7) 2_557 . ?
O3 Fe1 O2 93.98(8) . . ?
O2 Fe1 O2 158.20(10) 2_557 . ?
C2 C1 C2 121.0(3) 6_575 . ?
C1 C2 C2 119.49(15) . 2_556 ?
C1 C2 C3 118.6(2) . . ?
C2 C2 C3 121.65(13) 2_556 . ?
O2 C3 O1 125.5(2) . 7_577 ?
O2 C3 C2 117.3(2) . . ?
O1 C3 C2 117.1(2) 7_577 . ?
O3 C4 O3 127.3(3) . 6_575 ?
O3 C4 C4 116.37(16) . 5_577 ?
O3 C4 C4 116.37(16) 6_575 5_577 ?
C3 O1 Fe1 128.36(17) 7_577 . ?
C3 O2 Fe1 125.64(17) . . ?
C4 O3 Fe1 116.16(19) . . ?
OW1' OW1 OW1 122.8(4) 2_557 2_556 ?
OW1 OW1' OW1' 146.1(4) 2_557 6_585 ?

loop_
_geom_bond_atom_site_label_1
_geom_bond_atom_site_label_2
_geom_bond_distance
_geom_bond_site_symmetry_2
_geom_bond_publ_flag
Fe1 O1 2.095(2) . ?
Fe1 O1 2.0946(19) 2_557 ?
Fe1 O3 2.1847(19) 2_557 ?
Fe1 O3 2.1847(19) . ?
Fe1 O2 2.1907(18) 2_557 ?
Fe1 O2 2.1907(18) . ?
C1 C2 1.385(3) 6_575 ?
C1 C2 1.385(3) . ?
C2 C2 1.405(5) 2_556 ?
C2 C3 1.498(3) . ?
C3 O2 1.251(3) . ?
C3 O1 1.262(3) 7_577 ?
C4 O3 1.256(2) . ?
C4 O3 1.256(2) 6_575 ?
C4 C4 1.542(7) 5_577 ?
O1 C3 1.262(3) 7_577 ?
OW1 OW1' 0.926(6) 2_557 ?
OW1 OW1 1.791(7) 2_556 ?
OW1' OW1 0.926(6) 2_557 ?
OW1' OW1' 1.485(12) 6_585 ?
